data_8105614
loop_
_publ_author_name
'Wu, Qiong'
'Zi, Qiaoli'
'Li, Jindong'
'Li, Yajuan'

_publ_section_title
;
 Crystal structure of
 rac-trans-6,6&#x2032;-((cyclohexane-1,2-diylbis(azanylylidene))bis(methanylylidene))bis(2-bromophenolato-\k4
 N,N&#x2032;,O,O&#x2032;)-bis(methanol)cobalt(III) chloride,
 C22H25Br2Co8N2O4Cl
;
_journal_issue 2
_journal_name_full 'Zeitschrift f\"ur Kristallographie - New Crystal Structures'
_journal_page_first 269
_journal_page_last 270
_journal_paper_doi 10.1515/ncrs-2018-0309
_journal_volume 234
_journal_year 2019
_chemical_formula_sum 'C22 H25 Br2 Cl Co8 N2 O4'
_chemical_formula_weight 1048.17
_space_group_crystal_system monoclinic
_space_group_IT_number 14
_space_group_name_Hall '-P 2ybc'
_space_group_name_H-M_alt 'P 1 21/c 1'
_atom_sites_solution_hydrogens geom
_atom_sites_solution_primary direct
_atom_sites_solution_secondary difmap
_cell_angle_alpha 90.00
_cell_angle_beta 95.987(17)
_cell_angle_gamma 90.00
_cell_formula_units_Z 4
_cell_length_a 7.8246(13)
_cell_length_b 23.695(4)
_cell_length_c 13.225(2)
_cell_measurement_reflns_used 894
_cell_measurement_temperature 173(2)
_cell_measurement_theta_max 18.6710
_cell_measurement_theta_min 3.6520
_cell_volume 2438.6(7)
_computing_cell_refinement 'CrysAlisPro 1.171.38.41 (Rigaku OD, 2015)'
_computing_data_collection 'CrysAlisPro 1.171.38.41 (Rigaku OD, 2015)'
_computing_data_reduction 'CrysAlisPro 1.171.38.41 (Rigaku OD, 2015)'
_computing_molecular_graphics 'Diamond 3.2k)'
_computing_publication_material 'Olex2 (Dolomanov et al., 2009)'
_computing_structure_refinement 'olex2.refine (Bourhis et al., 2015)'
_computing_structure_solution 'ShelXT (Sheldrick, 2015)'
_diffrn_ambient_temperature 173.15
_diffrn_measured_fraction_theta_full 0.997
_diffrn_measured_fraction_theta_max 0.997
_diffrn_measurement_device_type 'multiwire proportional'
_diffrn_measurement_method 'phi and omega scans'
_diffrn_radiation_monochromator graphite
_diffrn_radiation_type MoK\a
_diffrn_radiation_wavelength 0.71073
_diffrn_reflns_av_R_equivalents 0.0931
_diffrn_reflns_av_unetI/netI 0.1852
_diffrn_reflns_limit_h_max 8
_diffrn_reflns_limit_h_min -9
_diffrn_reflns_limit_k_max 16
_diffrn_reflns_limit_k_min -28
_diffrn_reflns_limit_l_max 10
_diffrn_reflns_limit_l_min -15
_diffrn_reflns_number 9593
_diffrn_reflns_theta_full 25.00
_diffrn_reflns_theta_max 25.00
_diffrn_reflns_theta_min 3.37
_diffrn_source 'fine-focus sealed tube'
_exptl_absorpt_coefficient_mu 4.122
_exptl_absorpt_correction_type none
_exptl_crystal_density_diffrn 1.734
_exptl_crystal_density_method 'not measured'
_exptl_crystal_description block
_exptl_crystal_F_000 1272
_refine_diff_density_max 0.835
_refine_diff_density_min -0.709
_refine_diff_density_rms 0.129
_refine_ls_extinction_method none
_refine_ls_goodness_of_fit_ref 1.018
_refine_ls_hydrogen_treatment mixed
_refine_ls_matrix_type full
_refine_ls_number_parameters 297
_refine_ls_number_reflns 4290
_refine_ls_number_restraints 6
_refine_ls_restrained_S_all 1.018
_refine_ls_R_factor_all 0.2142
_refine_ls_R_factor_gt 0.0844
_refine_ls_shift/su_max 0.023
_refine_ls_shift/su_mean 0.001
_refine_ls_structure_factor_coef Fsqd
_refine_ls_weighting_details 'calc w=1/[\s^2^(Fo^2^)+(0.0611P)^2^+0.0000P] where P=(Fo^2^+2Fc^2^)/3'
_refine_ls_weighting_scheme calc
_refine_ls_wR_factor_gt 0.1541
_refine_ls_wR_factor_ref 0.2192
_reflns_number_gt 1747
_reflns_number_total 4290
_reflns_threshold_expression >2sigma(I)
_cod_data_source_file suppl_ncrs-2018-0309_suppl.cif
_cod_data_source_block 5722
_cod_original_formula_sum 'C22 H25 Br2 Co8 N2 O4 Cl'
_cod_database_code 8105614
_olex2_refinement_description
;
1. Fixed Uiso
 At 1.2 times of:
  All C(H) groups, All C(H,H) groups
 At 1.5 times of:
  All C(H,H,H) groups, All O(H) groups
2. Restrained distances
 O3-H3
 0.87 with sigma of 0.01
 O4-H4
 0.87 with sigma of 0.01
 C21-H3
 1.926143 with sigma of 0.02
 Co1-H3
 2.614861 with sigma of 0.02
 C22-H4
 1.961404 with sigma of 0.02
 Co1-H4
 2.590349 with sigma of 0.02
3.a Ternary CH refined with riding coordinates:
 C8(H8), C13(H13)
3.b Secondary CH2 refined with riding coordinates:
 C9(H9A,H9B), C10(H10A,H10B), C11(H11A,H11B), C12(H12A,H12B)
3.c Aromatic/amide H refined with riding coordinates:
 C3(H3A), C4(H4A), C5(H5), C7(H7), C14(H14), C16(H16), C17(H17), C18(H18)
3.d Idealised Me refined as rotating group:
 C21(H21A,H21B,H21C), C22(H22A,H22B,H22C)
;

loop_
_space_group_symop_id
_space_group_symop_operation_xyz
1 'x, y, z'
2 '-x, y+1/2, -z+1/2'
3 '-x, -y, -z'
4 'x, -y-1/2, z-1/2'

loop_
_atom_site_label
_atom_site_type_symbol
_atom_site_fract_x
_atom_site_fract_y
_atom_site_fract_z
_atom_site_U_iso_or_equiv
_atom_site_adp_type
_atom_site_occupancy
_atom_site_calc_flag
_atom_site_disorder_assembly
_atom_site_disorder_group
_atom_site_refinement_flags_posn
Br1 Br 0.25032(17) 0.22523(5) 0.66695(11) 0.0913(5) Uani 1 d . . .
Br2 Br 0.63496(16) 0.27004(5) 0.97420(10) 0.0827(4) Uani 1 d . . .
Co1 Co 0.42329(14) 0.41407(5) 0.74650(10) 0.0442(4) Uani 1 d . . D
O1 O 0.3403(7) 0.3460(2) 0.6897(4) 0.0507(19) Uani 1 d . . .
O2 O 0.5032(7) 0.3715(3) 0.8599(5) 0.0535(19) Uani 1 d . . .
O3 O 0.2078(6) 0.4243(2) 0.8058(5) 0.0528(19) Uani 1 d . . D
H3 H 0.1290(18) 0.4504(7) 0.793(3) 0.079 Uiso 1 d . . DR
O4 O 0.6369(7) 0.4033(2) 0.6886(5) 0.059(2) Uani 1 d . . D
H4 H 0.714(2) 0.4290(6) 0.678(3) 0.089 Uiso 1 d . . DR
N1 N 0.3448(8) 0.4570(3) 0.6326(5) 0.042(2) Uani 1 d . . .
N2 N 0.5006(9) 0.4835(3) 0.8057(5) 0.046(2) Uani 1 d . . .
C1 C 0.2535(10) 0.3389(4) 0.6036(7) 0.046(3) Uani 1 d . . .
C2 C 0.1987(11) 0.2824(4) 0.5740(8) 0.055(3) Uani 1 d . . .
C3 C 0.1082(12) 0.2742(5) 0.4826(9) 0.068(4) Uani 1 d . . .
H3A H 0.0700 0.2370 0.4656 0.082 Uiso 1 calc . . R
C4 C 0.0687(13) 0.3155(5) 0.4139(8) 0.067(3) Uani 1 d . . .
H4A H 0.0087 0.3068 0.3497 0.081 Uiso 1 calc . . R
C5 C 0.1144(11) 0.3693(4) 0.4367(7) 0.055(3) Uani 1 d . . .
H5 H 0.0855 0.3986 0.3890 0.066 Uiso 1 calc . . R
C6 C 0.2061(11) 0.3818(4) 0.5327(7) 0.047(3) Uani 1 d . . .
C7 C 0.2527(10) 0.4398(4) 0.5509(7) 0.047(3) Uani 1 d . . .
H7 H 0.2143 0.4669 0.5007 0.056 Uiso 1 calc . . R
C8 C 0.4040(13) 0.5162(4) 0.6401(8) 0.065(3) Uani 1 d . . .
H8 H 0.5237 0.5160 0.6200 0.077 Uiso 1 calc . . R
C9 C 0.3093(13) 0.5598(4) 0.5754(8) 0.068(3) Uani 1 d . . .
H9A H 0.1861 0.5582 0.5862 0.082 Uiso 1 calc . . R
H9B H 0.3190 0.5510 0.5031 0.082 Uiso 1 calc . . R
C10 C 0.3759(15) 0.6196(4) 0.5979(8) 0.082(4) Uani 1 d . . .
H10A H 0.4886 0.6241 0.5710 0.098 Uiso 1 calc . . R
H10B H 0.2951 0.6470 0.5624 0.098 Uiso 1 calc . . R
C11 C 0.3950(14) 0.6320(5) 0.7075(8) 0.076(4) Uani 1 d . . .
H11A H 0.2791 0.6354 0.7306 0.091 Uiso 1 calc . . R
H11B H 0.4524 0.6691 0.7183 0.091 Uiso 1 calc . . R
C12 C 0.4940(12) 0.5894(4) 0.7718(8) 0.059(3) Uani 1 d . . .
H12A H 0.4884 0.5983 0.8446 0.071 Uiso 1 calc . . R
H12B H 0.6160 0.5902 0.7582 0.071 Uiso 1 calc . . R
C13 C 0.4196(13) 0.5322(4) 0.7481(8) 0.061(3) Uani 1 d . . .
H13 H 0.2992 0.5339 0.7669 0.073 Uiso 1 calc . . R
C14 C 0.6084(11) 0.4878(4) 0.8836(7) 0.046(3) Uani 1 d . . .
H14 H 0.6434 0.5249 0.9035 0.055 Uiso 1 calc . . R
C15 C 0.6837(11) 0.4421(4) 0.9455(7) 0.049(3) Uani 1 d . . .
C16 C 0.8172(12) 0.4548(4) 1.0252(7) 0.057(3) Uani 1 d . . .
H16 H 0.8536 0.4928 1.0368 0.068 Uiso 1 calc . . R
C17 C 0.8902(12) 0.4133(5) 1.0831(7) 0.061(3) Uani 1 d . . .
H17 H 0.9792 0.4222 1.1352 0.073 Uiso 1 calc . . R
C18 C 0.8391(13) 0.3582(5) 1.0688(7) 0.061(3) Uani 1 d . . .
H18 H 0.8929 0.3297 1.1114 0.073 Uiso 1 calc . . R
C19 C 0.7129(12) 0.3437(4) 0.9947(8) 0.056(3) Uani 1 d . . .
C20 C 0.6266(11) 0.3857(4) 0.9285(7) 0.051(3) Uani 1 d . . .
C21 C 0.1407(12) 0.3790(4) 0.8608(8) 0.081(4) Uani 1 d . . D
H21A H 0.1200 0.3462 0.8160 0.122 Uiso 1 calc . . GR
H21B H 0.0325 0.3907 0.8857 0.122 Uiso 1 calc . . GR
H21C H 0.2237 0.3689 0.9187 0.122 Uiso 1 calc . . GR
C22 C 0.7154(13) 0.3472(4) 0.6853(9) 0.088(4) Uani 1 d . . D
H22A H 0.6353 0.3215 0.6466 0.132 Uiso 1 calc . . GR
H22B H 0.7416 0.3329 0.7547 0.132 Uiso 1 calc . . GR
H22C H 0.8217 0.3498 0.6524 0.132 Uiso 1 calc . . GR
Cl1 Cl 0.0864(3) 0.51218(12) 0.2974(2) 0.0641(8) Uani 1 d . . .

loop_
_atom_site_aniso_label
_atom_site_aniso_U_11
_atom_site_aniso_U_22
_atom_site_aniso_U_33
_atom_site_aniso_U_23
_atom_site_aniso_U_13
_atom_site_aniso_U_12
Br1 0.0973(9) 0.0672(8) 0.1034(11) 0.0119(8) -0.0177(9) -0.0176(7)
Br2 0.0900(9) 0.0637(8) 0.0918(10) 0.0112(7) -0.0022(8) 0.0038(7)
Co1 0.0357(6) 0.0515(8) 0.0469(8) 0.0024(7) 0.0114(6) -0.0027(6)
O1 0.053(4) 0.051(4) 0.047(4) 0.003(3) -0.003(4) -0.005(3)
O2 0.052(4) 0.052(4) 0.056(4) 0.002(4) 0.004(4) -0.013(3)
O3 0.042(3) 0.055(4) 0.067(4) 0.007(4) 0.027(3) 0.009(3)
O4 0.043(3) 0.057(4) 0.082(5) -0.004(4) 0.028(4) -0.001(3)
N1 0.034(4) 0.053(5) 0.044(5) 0.006(4) 0.018(4) -0.007(4)
N2 0.052(5) 0.049(5) 0.038(5) -0.003(4) 0.012(4) 0.004(4)
C1 0.025(5) 0.066(7) 0.049(6) -0.004(6) 0.015(5) 0.000(5)
C2 0.030(5) 0.061(7) 0.073(8) -0.010(6) -0.004(5) 0.007(5)
C3 0.048(6) 0.064(7) 0.094(9) -0.001(7) 0.011(7) -0.003(6)
C4 0.076(7) 0.074(8) 0.052(7) -0.003(7) 0.011(6) 0.005(7)
C5 0.049(6) 0.055(7) 0.062(7) 0.010(6) 0.009(6) -0.002(5)
C6 0.037(5) 0.058(7) 0.050(6) -0.014(6) 0.024(5) 0.001(5)
C7 0.033(5) 0.073(7) 0.035(6) 0.020(5) 0.009(5) 0.005(5)
C8 0.069(7) 0.062(7) 0.061(7) 0.007(6) -0.001(6) -0.002(6)
C9 0.087(7) 0.052(7) 0.070(8) 0.009(6) 0.035(7) 0.012(6)
C10 0.105(9) 0.056(8) 0.087(9) 0.014(7) 0.018(8) -0.004(7)
C11 0.085(8) 0.059(7) 0.083(9) -0.005(7) 0.008(7) -0.003(6)
C12 0.064(6) 0.047(6) 0.067(7) -0.003(6) 0.005(6) 0.007(5)
C13 0.069(7) 0.056(7) 0.061(7) 0.008(6) 0.019(6) 0.005(6)
C14 0.051(6) 0.044(6) 0.048(6) -0.008(5) 0.030(5) -0.003(5)
C15 0.040(5) 0.075(7) 0.036(6) 0.003(6) 0.021(5) 0.008(5)
C16 0.051(6) 0.069(7) 0.053(7) 0.004(6) 0.018(6) -0.002(5)
C17 0.044(6) 0.091(9) 0.049(6) -0.005(7) 0.011(5) 0.006(6)
C18 0.064(7) 0.075(8) 0.045(6) -0.002(6) 0.013(6) 0.003(6)
C19 0.057(6) 0.056(7) 0.055(7) 0.001(6) 0.013(6) 0.013(5)
C20 0.043(5) 0.061(7) 0.055(6) -0.001(6) 0.035(5) -0.005(5)
C21 0.064(7) 0.083(9) 0.105(9) 0.025(8) 0.050(7) -0.005(6)
C22 0.061(7) 0.099(10) 0.108(10) -0.018(8) 0.027(7) 0.031(7)
Cl1 0.0414(14) 0.0723(18) 0.0797(19) 0.0134(16) 0.0119(14) -0.0048(13)

loop_
_geom_angle_atom_site_label_1
_geom_angle_atom_site_label_2
_geom_angle_atom_site_label_3
_geom_angle
_geom_angle_site_symmetry_1
_geom_angle_site_symmetry_3
O1 Co1 O3 89.5(3) . .
O1 Co1 O4 90.3(3) . .
O1 Co1 N1 94.3(3) . .
O1 Co1 N2 178.2(3) . .
O2 Co1 O1 86.0(3) . .
O2 Co1 O3 88.6(3) . .
O2 Co1 O4 91.0(3) . .
O2 Co1 N1 179.5(3) . .
O2 Co1 N2 94.1(3) . .
O4 Co1 O3 179.5(3) . .
N1 Co1 O3 91.8(3) . .
N1 Co1 O4 88.7(3) . .
N1 Co1 N2 85.6(3) . .
N2 Co1 O3 88.7(3) . .
N2 Co1 O4 91.5(3) . .
C1 O1 Co1 127.1(6) . .
C20 O2 Co1 125.9(6) . .
C21 O3 Co1 119.4(5) . .
C22 O4 Co1 121.0(6) . .
C7 N1 Co1 127.3(7) . .
C7 N1 C8 119.7(8) . .
C8 N1 Co1 112.9(6) . .
C13 N2 Co1 111.2(6) . .
C14 N2 Co1 124.3(6) . .
C14 N2 C13 124.5(8) . .
O1 C1 C2 118.6(9) . .
O1 C1 C6 125.5(9) . .
C6 C1 C2 115.9(8) . .
C1 C2 Br1 117.4(7) . .
C3 C2 Br1 123.2(8) . .
C3 C2 C1 119.3(9) . .
C2 C3 C4 124.0(10) . .
C5 C4 C3 119.9(10) . .
C4 C5 C6 119.6(9) . .
C1 C6 C5 121.2(9) . .
C1 C6 C7 122.3(8) . .
C5 C6 C7 116.4(9) . .
N1 C7 C6 123.3(9) . .
N1 C8 C9 119.2(8) . .
C13 C8 N1 107.6(8) . .
C13 C8 C9 111.4(9) . .
C8 C9 C10 113.2(9) . .
C11 C10 C9 112.0(9) . .
C10 C11 C12 114.9(9) . .
C11 C12 C13 109.1(8) . .
N2 C13 C12 117.4(8) . .
C8 C13 N2 106.5(8) . .
C8 C13 C12 115.3(9) . .
N2 C14 C15 126.8(9) . .
C16 C15 C14 118.7(9) . .
C20 C15 C14 120.8(8) . .
C20 C15 C16 120.4(9) . .
C17 C16 C15 120.0(10) . .
C16 C17 C18 121.3(10) . .
C19 C18 C17 121.2(10) . .
C18 C19 Br2 123.0(8) . .
C18 C19 C20 121.4(9) . .
C20 C19 Br2 115.6(7) . .
O2 C20 C15 123.6(9) . .
O2 C20 C19 120.8(9) . .
C15 C20 C19 115.6(9) . .

loop_
_geom_bond_atom_site_label_1
_geom_bond_atom_site_label_2
_geom_bond_distance
_geom_bond_site_symmetry_2
Br1 C2 1.846(10) .
Br2 C19 1.860(10) .
Co1 O1 1.866(6) .
Co1 O2 1.860(6) .
Co1 O3 1.948(5) .
Co1 O4 1.927(6) .
Co1 N1 1.867(7) .
Co1 N2 1.893(7) .
O1 C1 1.275(10) .
O2 C20 1.297(10) .
O3 C21 1.428(10) .
O4 C22 1.467(10) .
N1 C7 1.301(10) .
N1 C8 1.476(12) .
N2 C13 1.487(11) .
N2 C14 1.266(10) .
C1 C2 1.448(12) .
C1 C6 1.405(12) .
C2 C3 1.350(13) .
C3 C4 1.350(14) .
C4 C5 1.348(13) .
C5 C6 1.422(12) .
C6 C7 1.436(12) .
C8 C9 1.489(13) .
C8 C13 1.472(13) .
C9 C10 1.527(13) .
C10 C11 1.472(14) .
C11 C12 1.485(13) .
C12 C13 1.496(12) .
C14 C15 1.445(12) .
C15 C16 1.437(12) .
C15 C20 1.420(13) .
C16 C17 1.338(13) .
C17 C18 1.373(14) .
C18 C19 1.360(13) .
C19 C20 1.445(13) .
